data_4088134
loop_
_publ_author_name
'Saha, Sayantani'
'Daw, Prosenjit'
'Bera, Jitendra K.'

_publ_section_title
;
 Oxidative Route to Abnormal NHC Compounds from Singly Bonded [M--M] (M =
 Ru, Rh, Pd) Precursors
;
_journal_issue 23
_journal_name_full Organometallics
_journal_page_first 5509
_journal_paper_doi 10.1021/acs.organomet.5b00872
_journal_volume 34
_journal_year 2015
_chemical_formula_moiety 'C18 H13 I3 N3 O Rh'
_chemical_formula_sum 'C18 H13 I3 N3 O Rh'
_chemical_formula_weight 770.92
_space_group_IT_number 14
_space_group_name_Hall '-P 2ybc'
_space_group_name_H-M_alt 'P 1 21/c 1'
_symmetry_cell_setting monoclinic
_symmetry_space_group_name_H-M 'P 1 21/c 1'
_atom_sites_solution_hydrogens geom
_atom_sites_solution_primary direct
_atom_sites_solution_secondary difmap
_audit_creation_method SHELXL-97
_cell_angle_alpha 90.00
_cell_angle_beta 101.230(6)
_cell_angle_gamma 90.00
_cell_formula_units_Z 4
_cell_length_a 9.232(4)
_cell_length_b 11.270(5)
_cell_length_c 20.017(8)
_cell_measurement_reflns_used 4062
_cell_measurement_temperature 100(2)
_cell_measurement_theta_max 28.09
_cell_measurement_theta_min 2.75
_cell_volume 2042.8(15)
_computing_cell_refinement 'Bruker SAINT'
_computing_data_collection 'Bruker APEX'
_computing_data_reduction 'Bruker SAINT'
_computing_molecular_graphics ORTEP
_computing_publication_material ciftab
_computing_structure_refinement 'SHELXL-97 (Sheldrick, 1997)'
_computing_structure_solution 'SHELXS-97 (Sheldrick, 1990)'
_diffrn_ambient_temperature 100(2)
_diffrn_measured_fraction_theta_full 0.997
_diffrn_measured_fraction_theta_max 0.997
_diffrn_measurement_device_type 'Bruker SMART APEX'
_diffrn_measurement_method 'omega scans'
_diffrn_radiation_monochromator graphite
_diffrn_radiation_source 'fine-focus sealed tube'
_diffrn_radiation_type MoK\a
_diffrn_radiation_wavelength 0.71073
_diffrn_reflns_av_R_equivalents 0.0565
_diffrn_reflns_av_sigmaI/netI 0.0643
_diffrn_reflns_limit_h_max 10
_diffrn_reflns_limit_h_min -10
_diffrn_reflns_limit_k_max 13
_diffrn_reflns_limit_k_min -9
_diffrn_reflns_limit_l_max 23
_diffrn_reflns_limit_l_min -21
_diffrn_reflns_number 9814
_diffrn_reflns_theta_full 25.03
_diffrn_reflns_theta_max 25.03
_diffrn_reflns_theta_min 2.07
_exptl_absorpt_coefficient_mu 5.382
_exptl_absorpt_correction_T_max 0.3978
_exptl_absorpt_correction_T_min 0.3707
_exptl_absorpt_correction_type empirical
_exptl_absorpt_process_details SADABS
_exptl_crystal_colour red
_exptl_crystal_density_diffrn 2.507
_exptl_crystal_density_method 'not measured'
_exptl_crystal_description block
_exptl_crystal_F_000 1416
_exptl_crystal_size_max 0.23
_exptl_crystal_size_mid 0.22
_exptl_crystal_size_min 0.21
_refine_diff_density_max 2.338
_refine_diff_density_min -1.325
_refine_diff_density_rms 0.288
_refine_ls_extinction_method none
_refine_ls_goodness_of_fit_ref 1.048
_refine_ls_hydrogen_treatment mixed
_refine_ls_matrix_type full
_refine_ls_number_parameters 236
_refine_ls_number_reflns 3594
_refine_ls_number_restraints 0
_refine_ls_restrained_S_all 1.048
_refine_ls_R_factor_all 0.0634
_refine_ls_R_factor_gt 0.0513
_refine_ls_shift/su_max 0.000
_refine_ls_shift/su_mean 0.000
_refine_ls_structure_factor_coef Fsqd
_refine_ls_weighting_details 'calc w=1/[\s^2^(Fo^2^)+(0.0741P)^2^+1.7134P] where P=(Fo^2^+2Fc^2^)/3'
_refine_ls_weighting_scheme calc
_refine_ls_wR_factor_gt 0.1223
_refine_ls_wR_factor_ref 0.1309
_reflns_number_gt 2997
_reflns_number_total 3594
_reflns_threshold_expression >2sigma(I)
_cod_data_source_file om5b00872_si_002.cif
_cod_data_source_block compound3
_cod_depositor_comments
;
The following automatic conversions were performed:

data item '_symmetry_cell_setting' value 'Monoclinic' was changed to
'monoclinic' in accordance with the
/home/saulius/struct/COD-crude-data/automatic-downloads/DataCite-retrospective/ACS/depositions/lib/dictionaries/cif_core.dic
dictionary named 'cif_core.dic' version 2.4.2 last updated on
2011-04-26.

Automatic conversion script
Id: cif_fix_values 6909 2019-04-08 15:41:33Z antanas 
;
_cod_original_sg_symbol_H-M P2(1)/c
_cod_database_code 4088134

loop_
_symmetry_equiv_pos_as_xyz
'x, y, z'
'-x, y+1/2, -z+1/2'
'-x, -y, -z'
'x, -y-1/2, z-1/2'

loop_
_atom_site_label
_atom_site_type_symbol
_atom_site_fract_x
_atom_site_fract_y
_atom_site_fract_z
_atom_site_U_iso_or_equiv
_atom_site_adp_type
_atom_site_occupancy
_atom_site_symmetry_multiplicity
_atom_site_calc_flag
_atom_site_refinement_flags
I1 I 0.24996(7) 0.60522(5) 0.23430(3) 0.02082(19) Uani 1 1 d .
I2 I 0.02784(7) 0.19162(5) 0.13205(3) 0.02075(19) Uani 1 1 d .
Rh1 Rh 0.14110(8) 0.39739(6) 0.18100(4) 0.0161(2) Uani 1 1 d .
I3 I 0.37724(7) 0.36991(6) 0.11777(3) 0.0254(2) Uani 1 1 d .
C6 C 0.0722(10) 0.2798(8) 0.4273(4) 0.018(2) Uani 1 1 d .
H6 H 0.0931 0.2502 0.4726 0.022 Uiso 1 1 calc R
C5 C 0.1507(9) 0.3158(8) 0.3195(4) 0.0140(18) Uani 1 1 d .
C4 C 0.1817(11) 0.2659(9) 0.3858(4) 0.020(2) Uani 1 1 d .
C7 C -0.0647(9) 0.3353(9) 0.4038(4) 0.0166(19) Uani 1 1 d .
O1 O -0.0509(7) 0.5093(7) 0.0612(3) 0.0259(16) Uani 1 1 d .
N2 N 0.0183(8) 0.3708(6) 0.2986(4) 0.0126(15) Uani 1 1 d .
N3 N -0.2056(8) 0.4292(7) 0.2926(4) 0.0140(16) Uani 1 1 d .
N1 N 0.2384(8) 0.3100(7) 0.2734(4) 0.0161(16) Uani 1 1 d .
C13 C -0.2161(11) 0.4501(10) 0.4739(5) 0.025(2) Uani 1 1 d .
H13 H -0.1750 0.5221 0.4613 0.030 Uiso 1 1 calc R
C9 C -0.1647(10) 0.4509(8) 0.2301(4) 0.0149(19) Uani 1 1 d .
H9 H -0.2257 0.4867 0.1917 0.018 Uiso 1 1 calc R
C8 C -0.0899(10) 0.3806(8) 0.3355(5) 0.018(2) Uani 1 1 d .
C17 C -0.2363(10) 0.2371(10) 0.4670(5) 0.024(2) Uani 1 1 d .
H17 H -0.2074 0.1632 0.4509 0.029 Uiso 1 1 calc R
C16 C -0.3371(10) 0.2403(10) 0.5104(4) 0.023(2) Uani 1 1 d .
H16 H -0.3806 0.1687 0.5219 0.028 Uiso 1 1 calc R
C1 C 0.3656(9) 0.2506(8) 0.2924(4) 0.0155(19) Uani 1 1 d .
H1 H 0.4300 0.2440 0.2609 0.019 Uiso 1 1 calc R
C2 C 0.4071(10) 0.1985(8) 0.3557(5) 0.021(2) Uani 1 1 d .
H2 H 0.4982 0.1570 0.3669 0.025 Uiso 1 1 calc R
C18 C 0.0297(11) 0.4680(9) 0.1060(5) 0.023(2) Uani 1 1 d .
C12 C -0.1785(10) 0.3413(9) 0.4475(4) 0.018(2) Uani 1 1 d .
C11 C -0.3489(10) 0.4637(9) 0.3082(5) 0.021(2) Uani 1 1 d .
H11A H -0.3759 0.4081 0.3413 0.031 Uiso 1 1 calc R
H11B H -0.4244 0.4619 0.2663 0.031 Uiso 1 1 calc R
H11C H -0.3420 0.5440 0.3272 0.031 Uiso 1 1 calc R
C3 C 0.3141(10) 0.2070(9) 0.4038(5) 0.022(2) Uani 1 1 d .
H3 H 0.3425 0.1727 0.4478 0.026 Uiso 1 1 calc R
C10 C -0.0261(11) 0.4133(9) 0.2328(4) 0.020(2) Uani 1 1 d .
C15 C -0.3744(11) 0.3465(10) 0.5370(5) 0.026(2) Uani 1 1 d .
H15 H -0.4409 0.3486 0.5677 0.032 Uiso 1 1 calc R
C14 C -0.3119(11) 0.4511(9) 0.5176(5) 0.025(2) Uani 1 1 d .
H14 H -0.3371 0.5247 0.5354 0.030 Uiso 1 1 calc R

loop_
_atom_site_aniso_label
_atom_site_aniso_U_11
_atom_site_aniso_U_22
_atom_site_aniso_U_33
_atom_site_aniso_U_23
_atom_site_aniso_U_13
_atom_site_aniso_U_12
I1 0.0178(3) 0.0151(4) 0.0290(4) -0.0011(2) 0.0035(3) -0.0009(2)
I2 0.0205(4) 0.0161(4) 0.0233(3) -0.0014(2) -0.0015(3) 0.0001(3)
Rh1 0.0143(4) 0.0144(4) 0.0193(4) 0.0010(3) 0.0024(3) 0.0012(3)
I3 0.0224(4) 0.0266(4) 0.0293(4) -0.0025(3) 0.0100(3) 0.0011(3)
C6 0.031(6) 0.013(5) 0.012(4) 0.001(3) 0.006(4) 0.001(4)
C5 0.008(4) 0.010(5) 0.021(5) 0.004(3) -0.006(4) 0.003(4)
C4 0.024(5) 0.020(5) 0.014(4) -0.006(4) 0.002(4) -0.009(4)
C7 0.009(4) 0.022(5) 0.018(4) -0.004(4) 0.000(4) -0.004(4)
O1 0.025(4) 0.029(4) 0.020(3) 0.002(3) -0.007(3) 0.005(3)
N2 0.013(4) 0.010(4) 0.015(4) 0.003(3) 0.002(3) 0.003(3)
N3 0.011(4) 0.009(4) 0.021(4) -0.003(3) 0.002(3) 0.000(3)
N1 0.018(4) 0.011(4) 0.019(4) 0.002(3) 0.004(3) 0.000(3)
C13 0.019(5) 0.028(6) 0.027(5) 0.002(4) 0.006(4) -0.004(4)
C9 0.019(5) 0.004(4) 0.021(5) 0.005(3) 0.002(4) 0.000(4)
C8 0.017(5) 0.015(5) 0.025(5) -0.003(4) 0.010(4) -0.003(4)
C17 0.021(5) 0.022(6) 0.027(5) 0.007(4) 0.001(4) 0.000(4)
C16 0.016(5) 0.034(6) 0.018(5) 0.003(4) 0.001(4) -0.014(5)
C1 0.009(4) 0.015(5) 0.020(4) -0.004(4) -0.003(3) -0.005(4)
C2 0.011(5) 0.017(5) 0.030(5) -0.005(4) -0.009(4) 0.008(4)
C18 0.027(6) 0.018(5) 0.026(5) 0.006(4) 0.009(5) 0.000(4)
C12 0.015(5) 0.019(5) 0.019(5) -0.002(4) 0.000(4) -0.001(4)
C11 0.010(5) 0.023(6) 0.026(5) -0.004(4) -0.002(4) -0.003(4)
C3 0.010(5) 0.021(6) 0.028(5) 0.004(4) -0.011(4) -0.005(4)
C10 0.022(5) 0.020(5) 0.017(5) -0.004(4) 0.004(4) -0.003(4)
C15 0.015(5) 0.036(7) 0.029(5) 0.000(5) 0.009(4) 0.006(5)
C14 0.022(5) 0.018(6) 0.036(6) -0.006(4) 0.010(5) 0.005(4)

loop_
_atom_type_symbol
_atom_type_description
_atom_type_scat_dispersion_real
_atom_type_scat_dispersion_imag
_atom_type_scat_source
C C 0.0033 0.0016 'International Tables Vol C Tables 4.2.6.8 and 6.1.1.4'
H H 0.0000 0.0000 'International Tables Vol C Tables 4.2.6.8 and 6.1.1.4'
N N 0.0061 0.0033 'International Tables Vol C Tables 4.2.6.8 and 6.1.1.4'
O O 0.0106 0.0060 'International Tables Vol C Tables 4.2.6.8 and 6.1.1.4'
Rh Rh -1.1178 0.9187 'International Tables Vol C Tables 4.2.6.8 and 6.1.1.4'
I I -0.4742 1.8119 'International Tables Vol C Tables 4.2.6.8 and 6.1.1.4'

loop_
_geom_angle_atom_site_label_1
_geom_angle_atom_site_label_2
_geom_angle_atom_site_label_3
_geom_angle
C18 Rh1 C10 91.1(4)
C18 Rh1 N1 170.9(4)
C10 Rh1 N1 80.3(3)
C18 Rh1 I2 87.7(3)
C10 Rh1 I2 89.0(3)
N1 Rh1 I2 89.2(2)
C18 Rh1 I1 93.1(3)
C10 Rh1 I1 89.0(3)
N1 Rh1 I1 89.8(2)
I2 Rh1 I1 177.86(3)
C18 Rh1 I3 92.3(3)
C10 Rh1 I3 176.6(3)
N1 Rh1 I3 96.3(2)
I2 Rh1 I3 91.28(3)
I1 Rh1 I3 90.70(3)
C7 C6 C4 122.9(8)
N1 C5 N2 115.9(7)
N1 C5 C4 125.8(8)
N2 C5 C4 118.2(8)
C3 C4 C5 116.3(8)
C3 C4 C6 126.2(8)
C5 C4 C6 117.5(9)
C6 C7 C8 116.4(8)
C6 C7 C12 120.8(8)
C8 C7 C12 122.7(8)
C8 N2 C5 125.6(8)
C8 N2 C10 112.1(8)
C5 N2 C10 122.0(7)
C8 N3 C9 108.8(7)
C8 N3 C11 127.3(8)
C9 N3 C11 123.7(8)
C1 N1 C5 116.2(7)
C1 N1 Rh1 132.4(6)
C5 N1 Rh1 111.4(6)
C14 C13 C12 119.2(10)
C10 C9 N3 109.3(8)
N3 C8 N2 105.2(8)
N3 C8 C7 135.4(8)
N2 C8 C7 119.3(8)
C12 C17 C16 119.8(10)
C15 C16 C17 120.7(10)
N1 C1 C2 123.0(8)
C1 C2 C3 119.9(8)
O1 C18 Rh1 174.0(9)
C17 C12 C13 120.0(9)
C17 C12 C7 118.9(9)
C13 C12 C7 120.9(9)
C4 C3 C2 118.8(8)
C9 C10 N2 104.5(7)
C9 C10 Rh1 145.5(7)
N2 C10 Rh1 110.0(6)
C16 C15 C14 118.4(9)
C13 C14 C15 121.8(10)

loop_
_geom_bond_atom_site_label_1
_geom_bond_atom_site_label_2
_geom_bond_distance
I1 Rh1 2.6864(13)
I2 Rh1 2.6518(13)
Rh1 C18 1.828(10)
Rh1 C10 2.028(9)
Rh1 N1 2.134(7)
Rh1 I3 2.7432(12)
C6 C7 1.407(13)
C6 C4 1.437(12)
C5 N1 1.342(11)
C5 N2 1.362(11)
C5 C4 1.419(12)
C4 C3 1.376(14)
C7 C8 1.436(13)
C7 C12 1.494(12)
O1 C18 1.147(12)
N2 C8 1.357(11)
N2 C10 1.387(12)
N3 C8 1.349(13)
N3 C9 1.396(11)
N3 C11 1.469(11)
N1 C1 1.341(12)
C13 C14 1.360(13)
C13 C12 1.404(14)
C9 C10 1.339(13)
C17 C12 1.378(14)
C17 C16 1.392(13)
C16 C15 1.381(15)
C1 C2 1.381(13)
C2 C3 1.412(14)
C15 C14 1.400(15)
